data_7031429
loop_
_publ_author_name
'Davies, Laura H.'
'Harrington, Ross W.'
'Clegg, William'
'Higham, Lee J.'

_publ_section_title
;
 (B)R2BodPR2: highly fluorescent alternatives to PPh3 and PhPCy2.
;
_journal_issue 36
_journal_name_full 'Dalton transactions (Cambridge, England : 2003)'
_journal_page_first 13485
_journal_page_last 13499
_journal_paper_doi 10.1039/c4dt00704b
_journal_volume 43
_journal_year 2014
_chemical_formula_moiety 'C47 H58 Au B Cl N2 P,0.5 C4 H10 O'
_chemical_formula_sum 'C49 H63 Au B Cl N2 O0.5 P'
_chemical_formula_weight 962.21
_chemical_name_systematic
;
 ?
;
_space_group_crystal_system triclinic
_space_group_IT_number 2
_space_group_name_Hall '-P 1'
_space_group_name_H-M_alt 'P -1'
_symmetry_space_group_name_Hall '-P 1'
_symmetry_space_group_name_H-M 'P -1'
_atom_sites_solution_hydrogens geom
_atom_sites_solution_primary direct
_atom_sites_solution_secondary difmap
_audit_creation_method SHELXL-2013
_cell_angle_alpha 106.221(2)
_cell_angle_beta 91.812(2)
_cell_angle_gamma 97.007(2)
_cell_formula_units_Z 2
_cell_length_a 8.9183(14)
_cell_length_b 15.431(3)
_cell_length_c 17.126(3)
_cell_measurement_reflns_used 9980
_cell_measurement_temperature 150(2)
_cell_measurement_theta_max 27.46
_cell_measurement_theta_min 2.40
_cell_volume 2240.8(7)
_computing_cell_refinement 'Bruker APEX2'
_computing_data_collection 'Rigaku CrystalClear'
_computing_data_reduction 'Bruker APEX2'
_computing_molecular_graphics 'Bruker SHELXTL'
_computing_publication_material 'Bruker SHELXTL and local programs'
_computing_structure_refinement SHELXL-2013
_computing_structure_solution 'Bruker SHELXTL'
_diffrn_ambient_temperature 150(2)
_diffrn_measured_fraction_theta_full 0.973
_diffrn_measured_fraction_theta_max 0.942
_diffrn_measurement_device_type 'Rigaku Saturn 724+ on kappa diffractometer'
_diffrn_measurement_method 'wide-frame \w scans'
_diffrn_radiation_type synchrotron
_diffrn_radiation_wavelength 0.6889
_diffrn_reflns_av_R_equivalents 0.0431
_diffrn_reflns_av_unetI/netI 0.0631
_diffrn_reflns_Laue_measured_fraction_full 0.973
_diffrn_reflns_Laue_measured_fraction_max 0.942
_diffrn_reflns_limit_h_max 11
_diffrn_reflns_limit_h_min -8
_diffrn_reflns_limit_k_max 20
_diffrn_reflns_limit_k_min -20
_diffrn_reflns_limit_l_max 22
_diffrn_reflns_limit_l_min -22
_diffrn_reflns_number 23163
_diffrn_reflns_point_group_measured_fraction_full 0.973
_diffrn_reflns_point_group_measured_fraction_max 0.942
_diffrn_reflns_theta_full 24.415
_diffrn_reflns_theta_max 27.508
_diffrn_reflns_theta_min 1.203
_diffrn_source 'Diamond beamline I19'
_exptl_absorpt_coefficient_mu 3.110
_exptl_absorpt_correction_T_max 0.990
_exptl_absorpt_correction_T_min 0.650
_exptl_absorpt_correction_type multi-scan
_exptl_absorpt_process_details SADABS
_exptl_crystal_colour orange
_exptl_crystal_density_diffrn 1.426
_exptl_crystal_density_method 'not measured'
_exptl_crystal_description plate
_exptl_crystal_F_000 982
_exptl_crystal_size_max 0.150
_exptl_crystal_size_mid 0.150
_exptl_crystal_size_min 0.002
_refine_diff_density_max 1.492
_refine_diff_density_min -1.093
_refine_diff_density_rms 0.135
_refine_ls_extinction_coef 0.0013(3)
_refine_ls_extinction_expression Fc^*^=kFc[1+0.001xFc^2^\l^3^/sin(2\q)]^-1/4^
_refine_ls_extinction_method SHELXL
_refine_ls_goodness_of_fit_ref 1.098
_refine_ls_hydrogen_treatment constr
_refine_ls_matrix_type full
_refine_ls_number_parameters 503
_refine_ls_number_reflns 10658
_refine_ls_number_restraints 7
_refine_ls_restrained_S_all 1.098
_refine_ls_R_factor_all 0.0574
_refine_ls_R_factor_gt 0.0432
_refine_ls_shift/su_max 0.002
_refine_ls_shift/su_mean 0.000
_refine_ls_structure_factor_coef Fsqd
_refine_ls_weighting_details
;
 w=1/[\s^2^(Fo^2^)+(0.0379P)^2^+1.7615P]
 where P=(Fo^2^+2Fc^2^)/3
;
_refine_ls_weighting_scheme calc
_refine_ls_wR_factor_gt 0.0917
_refine_ls_wR_factor_ref 0.0964
_reflns_Friedel_coverage 0.000
_reflns_number_gt 8629
_reflns_number_total 10658
_reflns_threshold_expression 'I > 2\s(I)'
_cod_data_source_file c4dt00704b2.cif
_cod_data_source_block ljh141
_cod_depositor_comments 'Adding full bibliography for 7031428--7031437.cif.'
_cod_original_formula_sum 'C49 H63 Au B Cl N2 O0.50 P'
_cod_database_code 7031429
_shelx_space_group_comment
;
The symmetry employed for this shelxl refinement is uniquely defined
by the following loop, which should always be used as a source of
symmetry information in preference to the above space-group names.
They are only intended as comments.
;
_shelx_estimated_absorpt_t_min 0.653
_shelx_estimated_absorpt_t_max 0.994
_shelxl_version_number 2013-2

loop_
_space_group_symop_operation_xyz
'x, y, z'
'-x, -y, -z'

loop_
_atom_site_label
_atom_site_type_symbol
_atom_site_fract_x
_atom_site_fract_y
_atom_site_fract_z
_atom_site_U_iso_or_equiv
_atom_site_adp_type
_atom_site_occupancy
_atom_site_site_symmetry_order
_atom_site_calc_flag
_atom_site_refinement_flags_posn
_atom_site_refinement_flags_adp
_atom_site_refinement_flags_occupancy
_atom_site_disorder_assembly
_atom_site_disorder_group
Au Au 0.39538(2) 0.91417(2) 0.69090(2) 0.02977(8) Uani 1 1 d . . . . .
Cl Cl 0.14262(14) 0.91366(9) 0.71003(8) 0.0437(3) Uani 1 1 d . . . . .
P P 0.64155(13) 0.91019(7) 0.67195(7) 0.0271(2) Uani 1 1 d . . . . .
N1 N 0.7822(4) 0.4935(2) 0.2784(2) 0.0295(8) Uani 1 1 d . . . . .
N2 N 0.7985(4) 0.6112(2) 0.2030(2) 0.0274(8) Uani 1 1 d . . . . .
B B 0.8528(6) 0.5165(3) 0.2023(3) 0.0292(11) Uani 1 1 d . . . . .
C1 C 0.7703(5) 0.4133(3) 0.2960(3) 0.0301(10) Uani 1 1 d . . . . .
C2 C 0.7347(5) 0.4264(3) 0.3782(3) 0.0334(11) Uani 1 1 d . . . . .
C3 C 0.7280(5) 0.5184(3) 0.4115(3) 0.0293(10) Uani 1 1 d . . . . .
C4 C 0.7570(5) 0.5604(3) 0.3483(3) 0.0272(9) Uani 1 1 d . . . . .
C5 C 0.7550(5) 0.6500(3) 0.3460(3) 0.0261(9) Uani 1 1 d . . . . .
C6 C 0.7734(5) 0.6758(3) 0.2752(3) 0.0273(9) Uani 1 1 d . . . . .
C7 C 0.7541(5) 0.7588(3) 0.2575(3) 0.0291(10) Uani 1 1 d . . . . .
C8 C 0.7627(5) 0.7421(3) 0.1741(3) 0.0312(10) Uani 1 1 d . . . . .
C9 C 0.7909(5) 0.6512(3) 0.1424(3) 0.0293(10) Uani 1 1 d . . . . .
C10 C 0.8000(6) 0.3259(3) 0.2387(3) 0.0420(12) Uani 1 1 d . . . . .
H10A H 0.7187 0.3047 0.1952 0.063 Uiso 1 1 calc R U . . .
H10B H 0.8038 0.2801 0.2682 0.063 Uiso 1 1 calc R U . . .
H10C H 0.8970 0.3354 0.2149 0.063 Uiso 1 1 calc R U . . .
C11 C 0.7132(6) 0.3526(3) 0.4194(3) 0.0362(11) Uani 1 1 d . . . . .
H11A H 0.6711 0.2948 0.3785 0.043 Uiso 1 1 calc R U . . .
H11B H 0.6380 0.3675 0.4608 0.043 Uiso 1 1 calc R U . . .
C12 C 0.8567(7) 0.3385(4) 0.4603(4) 0.0573(16) Uani 1 1 d . . . . .
H12A H 0.8344 0.2896 0.4861 0.086 Uiso 1 1 calc R U . . .
H12B H 0.8981 0.3950 0.5019 0.086 Uiso 1 1 calc R U . . .
H12C H 0.9309 0.3220 0.4196 0.086 Uiso 1 1 calc R U . . .
C13 C 0.6985(6) 0.5605(3) 0.4988(3) 0.0363(11) Uani 1 1 d . . . . .
H13A H 0.6835 0.5129 0.5267 0.054 Uiso 1 1 calc R U . . .
H13B H 0.6074 0.5905 0.5011 0.054 Uiso 1 1 calc R U . . .
H13C H 0.7852 0.6055 0.5257 0.054 Uiso 1 1 calc R U . . .
C14 C 0.7281(6) 0.8475(3) 0.3149(3) 0.0388(12) Uani 1 1 d . . . . .
H14A H 0.7382 0.8949 0.2867 0.058 Uiso 1 1 calc R U . . .
H14B H 0.8031 0.8642 0.3616 0.058 Uiso 1 1 calc R U . . .
H14C H 0.6261 0.8415 0.3341 0.058 Uiso 1 1 calc R U . . .
C15 C 0.7458(6) 0.8094(3) 0.1261(3) 0.0391(12) Uani 1 1 d . . . . .
H15A H 0.6718 0.8498 0.1515 0.047 Uiso 1 1 calc R U . . .
H15B H 0.7047 0.7756 0.0700 0.047 Uiso 1 1 calc R U . . .
C16 C 0.8937(6) 0.8676(4) 0.1217(3) 0.0468(13) Uani 1 1 d . . . . .
H16A H 0.8755 0.9098 0.0901 0.070 Uiso 1 1 calc R U . . .
H16B H 0.9668 0.8283 0.0952 0.070 Uiso 1 1 calc R U . . .
H16C H 0.9342 0.9023 0.1769 0.070 Uiso 1 1 calc R U . . .
C17 C 0.8059(6) 0.6053(3) 0.0550(3) 0.0375(11) Uani 1 1 d . . . . .
H17A H 0.8917 0.5704 0.0498 0.056 Uiso 1 1 calc R U . . .
H17B H 0.8232 0.6512 0.0254 0.056 Uiso 1 1 calc R U . . .
H17C H 0.7128 0.5640 0.0320 0.056 Uiso 1 1 calc R U . . .
C18 C 0.7254(5) 0.7181(3) 0.4224(3) 0.0265(9) Uani 1 1 d . . . . .
C19 C 0.8447(5) 0.7653(3) 0.4778(3) 0.0307(10) Uani 1 1 d . . . . .
H19 H 0.9455 0.7572 0.4643 0.037 Uiso 1 1 calc R U . . .
C20 C 0.8203(5) 0.8237(3) 0.5521(3) 0.0324(11) Uani 1 1 d . . . . .
H20 H 0.9037 0.8547 0.5893 0.039 Uiso 1 1 calc R U . . .
C21 C 0.6742(5) 0.8372(3) 0.5723(3) 0.0282(10) Uani 1 1 d . . . . .
C22 C 0.5543(5) 0.7931(3) 0.5163(2) 0.0262(9) Uani 1 1 d . . . . .
H22 H 0.4539 0.8038 0.5287 0.031 Uiso 1 1 calc R U . . .
C23 C 0.5798(5) 0.7331(3) 0.4421(3) 0.0298(10) Uani 1 1 d . . . . .
H23 H 0.4966 0.7023 0.4046 0.036 Uiso 1 1 calc R U . . .
C24 C 1.0382(5) 0.5321(3) 0.2196(3) 0.0287(10) Uani 1 1 d . . . . .
C25 C 1.1089(5) 0.5209(3) 0.2885(3) 0.0359(11) Uani 1 1 d . . . . .
H25 H 1.0483 0.5035 0.3277 0.043 Uiso 1 1 calc R U . . .
C26 C 1.2657(6) 0.5343(4) 0.3024(3) 0.0423(12) Uani 1 1 d . . . . .
H26 H 1.3096 0.5269 0.3511 0.051 Uiso 1 1 calc R U . . .
C27 C 1.3578(6) 0.5580(3) 0.2471(3) 0.0371(11) Uani 1 1 d . . . . .
H27 H 1.4648 0.5664 0.2565 0.045 Uiso 1 1 calc R U . . .
C28 C 1.2915(6) 0.5693(3) 0.1771(3) 0.0395(12) Uani 1 1 d . . . . .
H28 H 1.3534 0.5854 0.1378 0.047 Uiso 1 1 calc R U . . .
C29 C 1.1361(5) 0.5574(3) 0.1641(3) 0.0358(11) Uani 1 1 d . . . . .
H29 H 1.0932 0.5665 0.1161 0.043 Uiso 1 1 calc R U . . .
C30 C 0.7853(5) 0.4392(3) 0.1203(3) 0.0312(10) Uani 1 1 d . . . . .
C31 C 0.8718(6) 0.3856(3) 0.0652(3) 0.0350(11) Uani 1 1 d . . . . .
H31 H 0.9788 0.3952 0.0751 0.042 Uiso 1 1 calc R U . . .
C32 C 0.8072(7) 0.3186(4) -0.0038(3) 0.0478(14) Uani 1 1 d . . . . .
H32 H 0.8694 0.2831 -0.0402 0.057 Uiso 1 1 calc R U . . .
C33 C 0.6510(7) 0.3040(4) -0.0191(3) 0.0511(15) Uani 1 1 d . . . . .
H33 H 0.6056 0.2582 -0.0661 0.061 Uiso 1 1 calc R U . . .
C34 C 0.5622(6) 0.3559(4) 0.0338(3) 0.0473(14) Uani 1 1 d . . . . .
H34 H 0.4553 0.3466 0.0235 0.057 Uiso 1 1 calc R U . . .
C35 C 0.6295(6) 0.4220(3) 0.1026(3) 0.0399(12) Uani 1 1 d . . . . .
H35 H 0.5666 0.4569 0.1390 0.048 Uiso 1 1 calc R U . . .
C36 C 0.7371(5) 0.8590(3) 0.7411(3) 0.0349(11) Uani 1 1 d . . . . .
H36 H 0.8376 0.8469 0.7194 0.042 Uiso 1 1 calc R U . . .
C37 C 0.6478(7) 0.7661(3) 0.7372(4) 0.0481(14) Uani 1 1 d . . . . .
H37A H 0.5458 0.7749 0.7565 0.058 Uiso 1 1 calc R U . . .
H37B H 0.6353 0.7275 0.6800 0.058 Uiso 1 1 calc R U . . .
C38 C 0.7276(8) 0.7178(4) 0.7892(4) 0.0653(18) Uani 1 1 d . . . . .
H38A H 0.6626 0.6610 0.7893 0.078 Uiso 1 1 calc R U . . .
H38B H 0.8232 0.7010 0.7652 0.078 Uiso 1 1 calc R U . . .
C39 C 0.7621(8) 0.7774(4) 0.8757(4) 0.0628(18) Uani 1 1 d . . . . .
H39A H 0.8213 0.7460 0.9065 0.075 Uiso 1 1 calc R U . . .
H39B H 0.6660 0.7872 0.9021 0.075 Uiso 1 1 calc R U . . .
C40 C 0.8509(8) 0.8692(5) 0.8791(4) 0.0658(18) Uani 1 1 d . . . . .
H40A H 0.8661 0.9076 0.9364 0.079 Uiso 1 1 calc R U . . .
H40B H 0.9519 0.8600 0.8583 0.079 Uiso 1 1 calc R U . . .
C41 C 0.7681(7) 0.9177(4) 0.8285(3) 0.0525(15) Uani 1 1 d . . . . .
H41A H 0.6712 0.9319 0.8523 0.063 Uiso 1 1 calc R U . . .
H41B H 0.8303 0.9758 0.8297 0.063 Uiso 1 1 calc R U . . .
C42 C 0.7482(5) 1.0217(3) 0.6758(3) 0.0323(10) Uani 1 1 d . . . . .
H42 H 0.8588 1.0173 0.6812 0.039 Uiso 1 1 calc R U . . .
C43 C 0.7111(6) 1.0977(3) 0.7482(3) 0.0427(12) Uani 1 1 d . . . . .
H43A H 0.7367 1.0835 0.7995 0.051 Uiso 1 1 calc R U . . .
H43B H 0.6012 1.1015 0.7449 0.051 Uiso 1 1 calc R U . . .
C44 C 0.7999(7) 1.1894(3) 0.7490(4) 0.0562(16) Uani 1 1 d . . . . .
H44A H 0.7707 1.2378 0.7951 0.067 Uiso 1 1 calc R U . . .
H44B H 0.9095 1.1871 0.7574 0.067 Uiso 1 1 calc R U . . .
C45 C 0.7703(7) 1.2126(4) 0.6704(4) 0.0561(16) Uani 1 1 d . . . . .
H45A H 0.8350 1.2699 0.6715 0.067 Uiso 1 1 calc R U . . .
H45B H 0.6632 1.2224 0.6651 0.067 Uiso 1 1 calc R U . . .
C46 C 0.8035(7) 1.1364(4) 0.5976(4) 0.0520(15) Uani 1 1 d . . . . .
H46A H 0.9132 1.1318 0.5997 0.062 Uiso 1 1 calc R U . . .
H46B H 0.7769 1.1512 0.5467 0.062 Uiso 1 1 calc R U . . .
C47 C 0.7147(6) 1.0450(3) 0.5963(3) 0.0420(12) Uani 1 1 d . . . . .
H47A H 0.7426 0.9967 0.5497 0.050 Uiso 1 1 calc R U . . .
H47B H 0.6049 1.0475 0.5890 0.050 Uiso 1 1 calc R U . . .
O O 0.5262(12) 0.0001(9) -0.0063(8) 0.069(3) Uiso 0.5 1 d D U P A -1
C48 C 0.6069(17) 0.0875(10) 0.0067(10) 0.082(4) Uiso 0.5 1 d D U P A -1
H48A H 0.5447 0.1334 0.0363 0.098 Uiso 0.5 1 calc R U P A -1
H48B H 0.6255 0.0985 -0.0467 0.098 Uiso 0.5 1 calc R U P A -1
C49 C 0.750(2) 0.0990(15) 0.0526(12) 0.102(7) Uiso 0.5 1 d D U P A -1
H49A H 0.8042 0.1596 0.0576 0.153 Uiso 0.5 1 calc R U P A -1
H49B H 0.8104 0.0524 0.0245 0.153 Uiso 0.5 1 calc R U P A -1
H49C H 0.7315 0.0928 0.1071 0.153 Uiso 0.5 1 calc R U P A -1
C50 C 0.3949(17) -0.0133(11) -0.0575(10) 0.085(5) Uiso 0.5 1 d D U P A -1
H50A H 0.4229 -0.0058 -0.1110 0.102 Uiso 0.5 1 calc R U P A -1
H50B H 0.3297 0.0335 -0.0335 0.102 Uiso 0.5 1 calc R U P A -1
C51 C 0.312(2) -0.1022(12) -0.0693(11) 0.087(6) Uiso 0.5 1 d D U P A -1
H51A H 0.2234 -0.1104 -0.1074 0.130 Uiso 0.5 1 calc R U P A -1
H51B H 0.2783 -0.1083 -0.0170 0.130 Uiso 0.5 1 calc R U P A -1
H51C H 0.3771 -0.1485 -0.0917 0.130 Uiso 0.5 1 calc R U P A -1

loop_
_atom_site_aniso_label
_atom_site_aniso_U_11
_atom_site_aniso_U_22
_atom_site_aniso_U_33
_atom_site_aniso_U_23
_atom_site_aniso_U_13
_atom_site_aniso_U_12
Au 0.02629(11) 0.02523(10) 0.03494(10) 0.00426(6) 0.00458(6) 0.00203(7)
Cl 0.0250(6) 0.0413(7) 0.0608(8) 0.0083(6) 0.0062(6) 0.0031(5)
P 0.0252(6) 0.0238(5) 0.0302(5) 0.0054(4) 0.0030(5) 0.0004(5)
N1 0.031(2) 0.0236(18) 0.0340(19) 0.0075(14) 0.0056(16) 0.0044(16)
N2 0.030(2) 0.0268(18) 0.0239(17) 0.0060(14) 0.0039(15) 0.0018(16)
B 0.035(3) 0.027(2) 0.026(2) 0.0076(19) 0.001(2) 0.005(2)
C1 0.025(2) 0.026(2) 0.040(2) 0.0117(18) 0.0003(19) 0.0030(18)
C2 0.030(3) 0.034(2) 0.041(2) 0.018(2) 0.007(2) 0.002(2)
C3 0.028(2) 0.023(2) 0.038(2) 0.0108(17) 0.0075(19) 0.0036(18)
C4 0.025(2) 0.023(2) 0.032(2) 0.0056(16) 0.0019(18) 0.0037(18)
C5 0.021(2) 0.027(2) 0.030(2) 0.0081(16) 0.0033(17) 0.0017(18)
C6 0.025(2) 0.023(2) 0.032(2) 0.0055(16) 0.0028(18) 0.0032(18)
C7 0.029(2) 0.027(2) 0.034(2) 0.0117(17) 0.0061(19) 0.0058(19)
C8 0.031(3) 0.031(2) 0.034(2) 0.0137(18) 0.0010(19) 0.003(2)
C9 0.029(2) 0.031(2) 0.027(2) 0.0073(17) 0.0007(18) 0.0021(19)
C10 0.058(4) 0.020(2) 0.048(3) 0.0083(19) 0.008(3) 0.008(2)
C11 0.035(3) 0.035(3) 0.044(3) 0.019(2) 0.005(2) 0.005(2)
C12 0.052(4) 0.056(4) 0.076(4) 0.040(3) -0.001(3) 0.008(3)
C13 0.041(3) 0.040(3) 0.033(2) 0.018(2) 0.009(2) 0.007(2)
C14 0.051(3) 0.027(2) 0.043(3) 0.013(2) 0.008(2) 0.015(2)
C15 0.042(3) 0.039(3) 0.040(3) 0.018(2) 0.001(2) 0.007(2)
C16 0.055(4) 0.043(3) 0.049(3) 0.026(2) 0.008(3) 0.002(3)
C17 0.045(3) 0.042(3) 0.029(2) 0.014(2) 0.001(2) 0.008(2)
C18 0.026(2) 0.023(2) 0.030(2) 0.0074(16) 0.0059(17) 0.0006(18)
C19 0.022(2) 0.034(2) 0.036(2) 0.0084(18) 0.0060(18) 0.0056(19)
C20 0.031(3) 0.035(2) 0.025(2) 0.0017(17) -0.0011(18) -0.001(2)
C21 0.029(2) 0.024(2) 0.029(2) 0.0056(16) 0.0027(18) 0.0016(18)
C22 0.026(2) 0.024(2) 0.029(2) 0.0063(16) 0.0036(17) 0.0029(18)
C23 0.031(3) 0.028(2) 0.029(2) 0.0079(17) 0.0017(18) 0.0000(19)
C24 0.027(2) 0.021(2) 0.035(2) 0.0027(16) 0.0037(18) 0.0027(18)
C25 0.032(3) 0.038(3) 0.037(2) 0.012(2) -0.001(2) 0.000(2)
C26 0.043(3) 0.044(3) 0.040(3) 0.013(2) -0.007(2) 0.007(2)
C27 0.029(3) 0.037(3) 0.041(3) 0.003(2) -0.001(2) 0.008(2)
C28 0.032(3) 0.038(3) 0.047(3) 0.011(2) 0.007(2) -0.001(2)
C29 0.032(3) 0.038(3) 0.039(2) 0.014(2) 0.001(2) 0.000(2)
C30 0.033(3) 0.025(2) 0.033(2) 0.0051(17) 0.0021(19) 0.0016(19)
C31 0.032(3) 0.030(2) 0.036(2) 0.0017(18) 0.002(2) -0.001(2)
C32 0.055(4) 0.038(3) 0.042(3) 0.000(2) 0.009(3) -0.001(3)
C33 0.057(4) 0.038(3) 0.047(3) 0.002(2) -0.004(3) -0.012(3)
C34 0.038(3) 0.045(3) 0.053(3) 0.009(2) -0.006(3) -0.004(2)
C35 0.037(3) 0.032(3) 0.045(3) 0.004(2) 0.002(2) 0.002(2)
C36 0.027(3) 0.038(3) 0.040(3) 0.011(2) 0.002(2) 0.004(2)
C37 0.061(4) 0.030(3) 0.056(3) 0.018(2) -0.001(3) 0.004(2)
C38 0.079(5) 0.051(4) 0.074(4) 0.027(3) 0.001(4) 0.019(3)
C39 0.077(5) 0.071(4) 0.059(4) 0.043(3) 0.007(3) 0.023(4)
C40 0.074(5) 0.076(5) 0.051(3) 0.027(3) -0.007(3) 0.007(4)
C41 0.069(4) 0.051(3) 0.037(3) 0.015(2) -0.006(3) 0.004(3)
C42 0.030(3) 0.026(2) 0.037(2) 0.0066(18) 0.0037(19) -0.0036(19)
C43 0.049(3) 0.029(2) 0.044(3) 0.002(2) 0.000(2) 0.002(2)
C44 0.067(4) 0.026(3) 0.066(4) 0.002(2) -0.014(3) 0.001(3)
C45 0.056(4) 0.030(3) 0.081(4) 0.019(3) -0.010(3) 0.000(3)
C46 0.052(4) 0.043(3) 0.070(4) 0.033(3) -0.001(3) 0.001(3)
C47 0.050(3) 0.036(3) 0.040(3) 0.013(2) 0.001(2) 0.000(2)

loop_
_atom_type_symbol
_atom_type_description
_atom_type_scat_dispersion_real
_atom_type_scat_dispersion_imag
_atom_type_scat_source
C C 0.0029 0.0015 'International Tables Vol C Tables 4.2.6.8 and 6.1.1.4'
H H 0.0000 0.0000 'International Tables Vol C Tables 4.2.6.8 and 6.1.1.4'
B B 0.0014 0.0006 'International Tables Vol C Tables 4.2.6.8 and 6.1.1.4'
N N 0.0057 0.0031 'International Tables Vol C Tables 4.2.6.8 and 6.1.1.4'
P P 0.0833 0.0894 'International Tables Vol C Tables 4.2.6.8 and 6.1.1.4'
Cl Cl 0.1182 0.1501 'International Tables Vol C Tables 4.2.6.8 and 6.1.1.4'
Au Au -1.9899 8.4070 'International Tables Vol C Tables 4.2.6.8 and 6.1.1.4'
O O 0.0101 0.0057 'International Tables Vol C Tables 4.2.6.8 and 6.1.1.4'

loop_
_geom_angle_atom_site_label_1
_geom_angle_atom_site_label_2
_geom_angle_atom_site_label_3
_geom_angle
Cl Au P 178.27(5)
Au P C21 112.53(15)
Au P C36 113.34(16)
Au P C42 113.90(17)
C21 P C36 102.2(2)
C21 P C42 104.0(2)
C36 P C42 109.8(2)
B N1 C1 127.5(4)
B N1 C4 122.7(3)
C1 N1 C4 108.0(4)
B N2 C6 122.4(3)
B N2 C9 129.8(4)
C6 N2 C9 107.1(4)
N1 B N2 104.2(4)
N1 B C24 107.3(4)
N1 B C30 109.7(4)
N2 B C24 108.8(3)
N2 B C30 110.0(4)
C24 B C30 116.2(4)
N1 C1 C2 109.6(4)
N1 C1 C10 124.5(4)
C2 C1 C10 125.8(4)
C1 C2 C3 107.3(4)
C1 C2 C11 124.7(4)
C3 C2 C11 127.9(4)
C2 C3 C4 106.7(4)
C2 C3 C13 123.7(4)
C4 C3 C13 129.6(4)
N1 C4 C3 108.3(4)
N1 C4 C5 120.1(4)
C3 C4 C5 131.5(4)
C4 C5 C6 122.5(4)
C4 C5 C18 117.5(4)
C6 C5 C18 119.9(4)
N2 C6 C5 119.7(4)
N2 C6 C7 108.9(4)
C5 C6 C7 130.9(4)
C6 C7 C8 106.2(4)
C6 C7 C14 128.6(4)
C8 C7 C14 125.2(4)
C7 C8 C9 107.7(4)
C7 C8 C15 126.0(4)
C9 C8 C15 126.3(4)
N2 C9 C8 110.1(4)
N2 C9 C17 124.8(4)
C8 C9 C17 125.1(4)
C1 C10 H10A 109.5
C1 C10 H10B 109.5
C1 C10 H10C 109.5
H10A C10 H10B 109.5
H10A C10 H10C 109.5
H10B C10 H10C 109.5
C2 C11 H11A 108.8
C2 C11 H11B 108.8
C2 C11 C12 113.8(4)
H11A C11 H11B 107.7
H11A C11 C12 108.8
H11B C11 C12 108.8
C11 C12 H12A 109.5
C11 C12 H12B 109.5
C11 C12 H12C 109.5
H12A C12 H12B 109.5
H12A C12 H12C 109.5
H12B C12 H12C 109.5
C3 C13 H13A 109.5
C3 C13 H13B 109.5
C3 C13 H13C 109.5
H13A C13 H13B 109.5
H13A C13 H13C 109.5
H13B C13 H13C 109.5
C7 C14 H14A 109.5
C7 C14 H14B 109.5
C7 C14 H14C 109.5
H14A C14 H14B 109.5
H14A C14 H14C 109.5
H14B C14 H14C 109.5
C8 C15 H15A 108.9
C8 C15 H15B 108.9
C8 C15 C16 113.3(4)
H15A C15 H15B 107.7
H15A C15 C16 108.9
H15B C15 C16 108.9
C15 C16 H16A 109.5
C15 C16 H16B 109.5
C15 C16 H16C 109.5
H16A C16 H16B 109.5
H16A C16 H16C 109.5
H16B C16 H16C 109.5
C9 C17 H17A 109.5
C9 C17 H17B 109.5
C9 C17 H17C 109.5
H17A C17 H17B 109.5
H17A C17 H17C 109.5
H17B C17 H17C 109.5
C5 C18 C19 120.1(4)
C5 C18 C23 121.5(4)
C19 C18 C23 118.3(4)
C18 C19 H19 119.2
C18 C19 C20 121.5(4)
H19 C19 C20 119.2
C19 C20 H20 120.0
C19 C20 C21 120.0(4)
H20 C20 C21 120.0
P C21 C20 120.0(3)
P C21 C22 120.9(4)
C20 C21 C22 119.1(4)
C21 C22 H22 119.8
C21 C22 C23 120.5(4)
H22 C22 C23 119.8
C18 C23 C22 120.5(4)
C18 C23 H23 119.8
C22 C23 H23 119.8
B C24 C25 122.9(4)
B C24 C29 121.8(4)
C25 C24 C29 115.4(4)
C24 C25 H25 118.9
C24 C25 C26 122.3(5)
H25 C25 C26 118.9
C25 C26 H26 119.5
C25 C26 C27 121.0(5)
H26 C26 C27 119.5
C26 C27 H27 120.7
C26 C27 C28 118.6(5)
H27 C27 C28 120.7
C27 C28 H28 119.9
C27 C28 C29 120.3(5)
H28 C28 C29 119.9
C24 C29 C28 122.5(5)
C24 C29 H29 118.7
C28 C29 H29 118.7
B C30 C31 124.7(4)
B C30 C35 119.0(4)
C31 C30 C35 116.2(4)
C30 C31 H31 118.9
C30 C31 C32 122.3(5)
H31 C31 C32 118.9
C31 C32 H32 120.3
C31 C32 C33 119.5(5)
H32 C32 C33 120.3
C32 C33 H33 120.1
C32 C33 C34 119.8(5)
H33 C33 C34 120.1
C33 C34 H34 120.2
C33 C34 C35 119.6(5)
H34 C34 C35 120.2
C30 C35 C34 122.6(5)
C30 C35 H35 118.7
C34 C35 H35 118.7
P C36 H36 106.8
P C36 C37 109.4(3)
P C36 C41 115.7(4)
H36 C36 C37 106.8
H36 C36 C41 106.8
C37 C36 C41 110.9(4)
C36 C37 H37A 109.3
C36 C37 H37B 109.3
C36 C37 C38 111.6(5)
H37A C37 H37B 108.0
H37A C37 C38 109.3
H37B C37 C38 109.3
C37 C38 H38A 109.3
C37 C38 H38B 109.3
C37 C38 C39 111.4(5)
H38A C38 H38B 108.0
H38A C38 C39 109.3
H38B C38 C39 109.3
C38 C39 H39A 109.3
C38 C39 H39B 109.3
C38 C39 C40 111.8(5)
H39A C39 H39B 107.9
H39A C39 C40 109.3
H39B C39 C40 109.3
C39 C40 H40A 109.4
C39 C40 H40B 109.4
C39 C40 C41 111.1(5)
H40A C40 H40B 108.0
H40A C40 C41 109.4
H40B C40 C41 109.4
C36 C41 C40 110.8(5)
C36 C41 H41A 109.5
C36 C41 H41B 109.5
C40 C41 H41A 109.5
C40 C41 H41B 109.5
H41A C41 H41B 108.1
P C42 H42 108.3
P C42 C43 112.2(3)
P C42 C47 109.7(3)
H42 C42 C43 108.3
H42 C42 C47 108.3
C43 C42 C47 109.8(4)
C42 C43 H43A 109.5
C42 C43 H43B 109.5
C42 C43 C44 110.9(5)
H43A C43 H43B 108.0
H43A C43 C44 109.5
H43B C43 C44 109.5
C43 C44 H44A 109.3
C43 C44 H44B 109.3
C43 C44 C45 111.7(4)
H44A C44 H44B 107.9
H44A C44 C45 109.3
H44B C44 C45 109.3
C44 C45 H45A 109.5
C44 C45 H45B 109.5
C44 C45 C46 110.7(5)
H45A C45 H45B 108.1
H45A C45 C46 109.5
H45B C45 C46 109.5
C45 C46 H46A 109.3
C45 C46 H46B 109.3
C45 C46 C47 111.8(5)
H46A C46 H46B 107.9
H46A C46 C47 109.3
H46B C46 C47 109.3
C42 C47 C46 110.7(4)
C42 C47 H47A 109.5
C42 C47 H47B 109.5
C46 C47 H47A 109.5
C46 C47 H47B 109.5
H47A C47 H47B 108.1
C48 O C50 112.0(14)
O C48 H48A 109.1
O C48 H48B 109.1
O C48 C49 112.4(15)
H48A C48 H48B 107.9
H48A C48 C49 109.1
H48B C48 C49 109.1
C48 C49 H49A 109.5
C48 C49 H49B 109.5
C48 C49 H49C 109.5
H49A C49 H49B 109.5
H49A C49 H49C 109.5
H49B C49 H49C 109.5
O C50 H50A 109.3
O C50 H50B 109.3
O C50 C51 111.5(14)
H50A C50 H50B 108.0
H50A C50 C51 109.3
H50B C50 C51 109.3
C50 C51 H51A 109.5
C50 C51 H51B 109.5
C50 C51 H51C 109.5
H51A C51 H51B 109.5
H51A C51 H51C 109.5
H51B C51 H51C 109.5

loop_
_geom_bond_atom_site_label_1
_geom_bond_atom_site_label_2
_geom_bond_distance
Au Cl 2.2875(13)
Au P 2.2351(13)
P C21 1.817(4)
P C36 1.838(5)
P C42 1.845(4)
N1 B 1.574(6)
N1 C1 1.346(6)
N1 C4 1.390(5)
N2 B 1.592(6)
N2 C6 1.398(5)
N2 C9 1.353(5)
B C24 1.646(7)
B C30 1.609(6)
C1 C2 1.417(6)
C1 C10 1.489(6)
C2 C3 1.383(6)
C2 C11 1.496(6)
C3 C4 1.423(6)
C3 C13 1.500(6)
C4 C5 1.396(6)
C5 C6 1.387(6)
C5 C18 1.486(6)
C6 C7 1.425(6)
C7 C8 1.385(6)
C7 C14 1.494(6)
C8 C9 1.412(6)
C8 C15 1.512(6)
C9 C17 1.484(6)
C10 H10A 0.980
C10 H10B 0.980
C10 H10C 0.980
C11 H11A 0.990
C11 H11B 0.990
C11 C12 1.507(7)
C12 H12A 0.980
C12 H12B 0.980
C12 H12C 0.980
C13 H13A 0.980
C13 H13B 0.980
C13 H13C 0.980
C14 H14A 0.980
C14 H14B 0.980
C14 H14C 0.980
C15 H15A 0.990
C15 H15B 0.990
C15 C16 1.519(7)
C16 H16A 0.980
C16 H16B 0.980
C16 H16C 0.980
C17 H17A 0.980
C17 H17B 0.980
C17 H17C 0.980
C18 C19 1.387(6)
C18 C23 1.382(6)
C19 H19 0.950
C19 C20 1.379(6)
C20 H20 0.950
C20 C21 1.384(7)
C21 C22 1.386(6)
C22 H22 0.950
C22 C23 1.392(6)
C23 H23 0.950
C24 C25 1.383(6)
C24 C29 1.412(6)
C25 H25 0.950
C25 C26 1.391(7)
C26 H26 0.950
C26 C27 1.369(7)
C27 H27 0.950
C27 C28 1.384(7)
C28 H28 0.950
C28 C29 1.378(7)
C29 H29 0.950
C30 C31 1.392(7)
C30 C35 1.390(7)
C31 H31 0.950
C31 C32 1.387(6)
C32 H32 0.950
C32 C33 1.389(8)
C33 H33 0.950
C33 C34 1.373(8)
C34 H34 0.950
C34 C35 1.386(7)
C35 H35 0.950
C36 H36 1.000
C36 C37 1.535(7)
C36 C41 1.513(7)
C37 H37A 0.990
C37 H37B 0.990
C37 C38 1.521(8)
C38 H38A 0.990
C38 H38B 0.990
C38 C39 1.508(9)
C39 H39A 0.990
C39 H39B 0.990
C39 C40 1.521(9)
C40 H40A 0.990
C40 H40B 0.990
C40 C41 1.520(8)
C41 H41A 0.990
C41 H41B 0.990
C42 H42 1.000
C42 C43 1.526(6)
C42 C47 1.532(7)
C43 H43A 0.990
C43 H43B 0.990
C43 C44 1.531(7)
C44 H44A 0.990
C44 H44B 0.990
C44 C45 1.509(8)
C45 H45A 0.990
C45 H45B 0.990
C45 C46 1.522(8)
C46 H46A 0.990
C46 H46B 0.990
C46 C47 1.525(7)
C47 H47A 0.990
C47 H47B 0.990
O C48 1.404(15)
O C50 1.399(17)
C48 H48A 0.990
C48 H48B 0.990
C48 C49 1.441(18)
C49 H49A 0.980
C49 H49B 0.980
C49 H49C 0.980
C50 H50A 0.990
C50 H50B 0.990
C50 C51 1.435(18)
C51 H51A 0.980
C51 H51B 0.980
C51 H51C 0.980

loop_
_geom_torsion_atom_site_label_1
_geom_torsion_atom_site_label_2
_geom_torsion_atom_site_label_3
_geom_torsion_atom_site_label_4
_geom_torsion
C1 N1 B N2 166.4(4)
C1 N1 B C24 -78.4(5)
C1 N1 B C30 48.6(6)
C4 N1 B N2 -30.6(5)
C4 N1 B C24 84.6(5)
C4 N1 B C30 -148.4(4)
C6 N2 B N1 30.8(5)
C6 N2 B C24 -83.4(5)
C6 N2 B C30 148.3(4)
C9 N2 B N1 -160.6(4)
C9 N2 B C24 85.2(5)
C9 N2 B C30 -43.1(6)
B N1 C1 C2 165.9(4)
B N1 C1 C10 -10.6(7)
C4 N1 C1 C2 0.8(5)
C4 N1 C1 C10 -175.7(4)
N1 C1 C2 C3 -1.2(5)
N1 C1 C2 C11 -179.8(4)
C10 C1 C2 C3 175.2(5)
C10 C1 C2 C11 -3.4(8)
C1 C2 C3 C4 1.1(5)
C1 C2 C3 C13 -177.7(4)
C11 C2 C3 C4 179.6(5)
C11 C2 C3 C13 0.8(8)
B N1 C4 C3 -166.0(4)
B N1 C4 C5 17.3(6)
C1 N1 C4 C3 -0.2(5)
C1 N1 C4 C5 -176.8(4)
C2 C3 C4 N1 -0.6(5)
C2 C3 C4 C5 175.5(5)
C13 C3 C4 N1 178.1(5)
C13 C3 C4 C5 -5.8(9)
N1 C4 C5 C6 1.8(7)
N1 C4 C5 C18 179.2(4)
C3 C4 C5 C6 -173.9(5)
C3 C4 C5 C18 3.5(7)
C4 C5 C6 N2 -1.5(7)
C4 C5 C6 C7 169.9(5)
C18 C5 C6 N2 -178.8(4)
C18 C5 C6 C7 -7.3(7)
B N2 C6 C5 -17.6(6)
B N2 C6 C7 169.2(4)
C9 N2 C6 C5 171.6(4)
C9 N2 C6 C7 -1.6(5)
N2 C6 C7 C8 2.0(5)
N2 C6 C7 C14 -178.5(4)
C5 C6 C7 C8 -170.2(5)
C5 C6 C7 C14 9.3(8)
C6 C7 C8 C9 -1.5(5)
C6 C7 C8 C15 178.8(4)
C14 C7 C8 C9 178.9(4)
C14 C7 C8 C15 -0.8(8)
B N2 C9 C8 -169.2(4)
B N2 C9 C17 12.3(7)
C6 N2 C9 C8 0.7(5)
C6 N2 C9 C17 -177.8(4)
C7 C8 C9 N2 0.5(5)
C7 C8 C9 C17 179.1(4)
C15 C8 C9 N2 -179.8(4)
C15 C8 C9 C17 -1.3(8)
C1 C2 C11 C12 90.0(6)
C3 C2 C11 C12 -88.3(7)
C7 C8 C15 C16 87.6(6)
C9 C8 C15 C16 -92.1(6)
C4 C5 C18 C19 88.8(5)
C4 C5 C18 C23 -88.2(5)
C6 C5 C18 C19 -93.8(5)
C6 C5 C18 C23 89.2(5)
C5 C18 C19 C20 -175.0(4)
C23 C18 C19 C20 2.1(7)
C18 C19 C20 C21 -0.8(7)
C19 C20 C21 P 177.2(4)
C19 C20 C21 C22 -1.6(7)
Au P C21 C20 -177.0(3)
Au P C21 C22 1.8(4)
C36 P C21 C20 -55.1(4)
C36 P C21 C22 123.7(4)
C42 P C21 C20 59.3(4)
C42 P C21 C22 -122.0(4)
P C21 C22 C23 -176.2(3)
C20 C21 C22 C23 2.6(6)
C5 C18 C23 C22 175.9(4)
C19 C18 C23 C22 -1.1(6)
C21 C22 C23 C18 -1.2(6)
N1 B C24 C25 3.0(6)
N1 B C24 C29 -177.5(4)
N2 B C24 C25 115.1(4)
N2 B C24 C29 -65.4(5)
C30 B C24 C25 -120.1(5)
C30 B C24 C29 59.4(6)
B C24 C25 C26 180.0(4)
C29 C24 C25 C26 0.4(7)
C24 C25 C26 C27 -1.1(8)
C25 C26 C27 C28 0.7(8)
C26 C27 C28 C29 0.3(7)
C27 C28 C29 C24 -1.0(8)
B C24 C29 C28 -178.9(4)
C25 C24 C29 C28 0.6(7)
N1 B C30 C31 -121.1(5)
N1 B C30 C35 57.5(6)
N2 B C30 C31 124.8(5)
N2 B C30 C35 -56.6(5)
C24 B C30 C31 0.7(6)
C24 B C30 C35 179.3(4)
B C30 C31 C32 178.7(5)
C35 C30 C31 C32 0.0(7)
C30 C31 C32 C33 0.1(8)
C31 C32 C33 C34 0.1(9)
C32 C33 C34 C35 -0.5(9)
C33 C34 C35 C30 0.7(8)
B C30 C35 C34 -179.2(5)
C31 C30 C35 C34 -0.4(7)
Au P C36 C37 51.6(4)
Au P C36 C41 -74.5(4)
C21 P C36 C37 -69.8(4)
C21 P C36 C41 164.1(4)
C42 P C36 C37 -179.8(4)
C42 P C36 C41 54.2(4)
P C36 C37 C38 176.2(4)
C41 C36 C37 C38 -55.0(7)
C36 C37 C38 C39 53.9(7)
C37 C38 C39 C40 -54.3(8)
C38 C39 C40 C41 55.8(8)
P C36 C41 C40 -178.5(4)
C37 C36 C41 C40 56.2(6)
C39 C40 C41 C36 -56.7(7)
Au P C42 C43 46.1(4)
Au P C42 C47 -76.2(4)
C21 P C42 C43 169.0(4)
C21 P C42 C47 46.7(4)
C36 P C42 C43 -82.2(4)
C36 P C42 C47 155.5(4)
P C42 C43 C44 -179.3(4)
C47 C42 C43 C44 -57.0(6)
C42 C43 C44 C45 56.7(7)
C43 C44 C45 C46 -55.0(7)
C44 C45 C46 C47 55.2(7)
C45 C46 C47 C42 -56.6(6)
P C42 C47 C46 -179.2(4)
C43 C42 C47 C46 57.0(6)
C50 O C48 C49 -174.2(16)
C48 O C50 C51 -179.0(15)
